data_7718763
loop_
_publ_author_name
'Pospelov, Evgeny V.'
'Sinyushin, Kirill I.'
'Golovanov, Ivan S.'
'Lesnikov, Vladislav K.'
'Frolov, Kirill V.'
'Nelyubina, Yulia V.'
'Sukhorukov, Alexey Yu'

_publ_section_title
;
 Transition metal(IV) complexes of nitro-substituted
 2,4,9-triazaadamantane-based tris-hydroxylamines: evidence for nitrogen
 &#x3b1;-effect on stabilization of higher oxidation states.
;
_journal_issue 24
_journal_name_full 'Dalton transactions (Cambridge, England : 2003)'
_journal_page_first 9530
_journal_page_last 9541
_journal_paper_doi 10.1039/d5dt00812c
_journal_volume 54
_journal_year 2025
_chemical_formula_moiety 'C16 H21 B N4 O5, C H4 O'
_chemical_formula_sum 'C17 H25 B N4 O6'
_chemical_formula_weight 392.22
_space_group_crystal_system orthorhombic
_space_group_IT_number 19
_space_group_name_Hall 'P 2ac 2ab'
_space_group_name_H-M_alt 'P 21 21 21'
_atom_sites_solution_hydrogens mixed
_atom_sites_solution_primary dual
_atom_sites_solution_secondary difmap
_audit_creation_date 2025-02-07
_audit_creation_method
;
Olex2 1.5
(compiled 2023.03.06 svn.rbb2c1857 for OlexSys, GUI svn.r6748)
;
_audit_update_record
;
2025-02-12 deposited with the CCDC.	2025-05-20 downloaded from the CCDC.
;
_cell_angle_alpha 90
_cell_angle_beta 90
_cell_angle_gamma 90
_cell_formula_units_Z 4
_cell_length_a 10.25318(6)
_cell_length_b 10.89893(7)
_cell_length_c 16.74915(12)
_cell_measurement_reflns_used 13635
_cell_measurement_temperature 100.00(10)
_cell_measurement_theta_max 79.8630
_cell_measurement_theta_min 4.0550
_cell_volume 1871.70(2)
_computing_cell_refinement 'CrysAlisPro 1.171.44.91a (Rigaku OD, 2025)'
_computing_data_collection 'CrysAlisPro system (CCD 44.91a 64-bit (release 23-01-2025))'
_computing_data_reduction 'CrysAlisPro 1.171.44.91a (Rigaku OD, 2025)'
_computing_molecular_graphics 'Olex2 1.5 (Dolomanov et al., 2009)'
_computing_publication_material 'Olex2 1.5 (Dolomanov et al., 2009)'
_computing_structure_refinement 'SHELXL 2018/3 (Sheldrick, 2015)'
_computing_structure_solution 'SHELXT 2014/5 (Sheldrick, 2014)'
_diffrn_ambient_environment N~2~
_diffrn_ambient_temperature 100.00(10)
_diffrn_detector 'Hybrid Pixel Array Detector'
_diffrn_detector_area_resol_mean 10.0000
_diffrn_detector_type HyPix
_diffrn_measured_fraction_theta_full 0.999
_diffrn_measured_fraction_theta_max 0.998
_diffrn_measurement_details
;
List of Runs (angles in degrees, time in seconds):

  # Type    Start    End  Width  t~exp~   \w     \q     \k     \f   Frames
#--------------------------------------------------------------------------
  1  \w     81.00 106.00   0.50    0.60    --  115.25-125.00   0.00   50
  2  \w     79.00 105.00   0.50    0.60    --  115.25 -95.00 -30.00   52
  3  \w     45.00  70.00   0.50    0.60    --  115.25 -95.00 -30.00   50
  4  \w     24.00  61.00   0.50    0.15    --   45.05-110.00-164.00   74
  5  \w     43.00  69.00   0.50    0.60    --  115.25 -95.00-180.00   52
  6  \w     43.00 144.00   0.50    0.60    --  115.25 -84.00  86.00  202
  7  \w     43.00 144.00   0.50    0.60    --  115.25 -84.00  86.00  202
  8  \w     51.00  77.00   0.50    0.60    --  115.25 -77.00  30.00   52
  9  \w     45.00  71.00   0.50    0.60    --  115.25 -61.00 150.00   52
 10  \w     68.00 105.00   0.50    0.60    --  115.25 -77.00 120.00   74
 11  \w     43.00  68.00   0.50    0.60    --  115.25 -61.00  90.00   50
 12  \w     45.00  70.00   0.50    0.60    --  115.25 -61.00  30.00   50
 13  \w     46.00  71.00   0.50    0.60    --  115.25 -61.00 -60.00   50
 14  \w     44.00  70.00   0.50    0.60    --  115.25 -61.00-120.00   52
 15  \w     43.00  68.00   0.50    0.60    --  115.25 -61.00-150.00   50
 16  \w    122.00 177.00   0.50    0.60    --  115.25  15.00  30.00  110
 17  \w     97.00 178.00   0.50    0.60    --  115.25  42.00  70.00  162
 18  \w    107.00 145.00   0.50    0.60    --  115.25  45.00 150.00   76
 19  \w     89.00 126.00   0.50    0.60    --  115.25  77.00   0.00   74
 20  \w    149.00 176.00   0.50    0.60    --  115.25  77.00   0.00   54
 21  \w    138.00 169.00   0.50    0.60    --  115.25  30.00 -60.00   62
 22  \w    105.00 130.00   0.50    0.60    --  115.25  30.00 -60.00   50
 23  \w    103.00 151.00   0.50    0.60    --  115.25  30.00-150.00   96
 24  \w    135.00 178.00   0.50    0.60    --  115.25 125.00-120.00   86
 25  \w    103.00 174.00   0.50    0.60    --  115.25 110.00 -69.00  142
 26  \w     -2.00  26.00   0.50    0.15    --   45.05 -19.00  60.00   56
 27  \w   -115.00 -54.00   0.50    0.15    --  -45.05 -57.00  90.00  122
 28  \w   -167.00 -79.00   0.50    0.60    --  -93.75 -84.00  86.00  176
 29  \w   -168.00 -74.00   0.50    0.60    --  -93.75 -42.00 -82.00  188
 30  \w    -82.00 -23.00   0.50    0.60    --  -93.75 110.00 -69.00  118
 31  \w    -82.00  -1.00   0.50    0.15    --  -45.05 110.00 -69.00  162
;
_diffrn_measurement_device 'four-circle diffractometer'
_diffrn_measurement_device_type 'XtaLAB Synergy, Dualflex, HyPix'
_diffrn_measurement_method '\w scans'
_diffrn_orient_matrix_type 'CrysAlisPro convention (1999,Acta A55,543-557)'
_diffrn_orient_matrix_UB_11 -0.0783846000
_diffrn_orient_matrix_UB_12 -0.0627134000
_diffrn_orient_matrix_UB_13 0.0669941000
_diffrn_orient_matrix_UB_21 0.0085432000
_diffrn_orient_matrix_UB_22 -0.1230541000
_diffrn_orient_matrix_UB_23 -0.0449932000
_diffrn_orient_matrix_UB_31 0.1279493000
_diffrn_orient_matrix_UB_32 -0.0301113000
_diffrn_orient_matrix_UB_33 0.0440667000
_diffrn_radiation_monochromator mirror
_diffrn_radiation_probe x-ray
_diffrn_radiation_type 'Cu K\a'
_diffrn_radiation_wavelength 1.54184
_diffrn_reflns_av_R_equivalents 0.0306
_diffrn_reflns_av_unetI/netI 0.0258
_diffrn_reflns_Laue_measured_fraction_full 0.999
_diffrn_reflns_Laue_measured_fraction_max 0.998
_diffrn_reflns_limit_h_max 13
_diffrn_reflns_limit_h_min -11
_diffrn_reflns_limit_k_max 13
_diffrn_reflns_limit_k_min -13
_diffrn_reflns_limit_l_max 21
_diffrn_reflns_limit_l_min -21
_diffrn_reflns_number 16509
_diffrn_reflns_point_group_measured_fraction_full 0.991
_diffrn_reflns_point_group_measured_fraction_max 0.960
_diffrn_reflns_theta_full 67.684
_diffrn_reflns_theta_max 80.062
_diffrn_reflns_theta_min 4.841
_diffrn_source 'micro-focus sealed X-ray tube'
_diffrn_source_type 'PhotonJet (Cu) X-ray Source'
_exptl_absorpt_coefficient_mu 0.877
_exptl_absorpt_correction_T_max 1.000
_exptl_absorpt_correction_T_min 0.440
_exptl_absorpt_correction_type gaussian
_exptl_absorpt_process_details
;
CrysAlisPro 1.171.44.91a (Rigaku Oxford Diffraction, 2025)
Numerical absorption correction based on gaussian integration over
a multifaceted crystal model
Empirical absorption correction using spherical harmonics,
implemented in SCALE3 ABSPACK scaling algorithm.
;
_exptl_crystal_colour colourless
_exptl_crystal_colour_primary colourless
_exptl_crystal_density_diffrn 1.392
_exptl_crystal_density_method 'not measured'
_exptl_crystal_description prism
_exptl_crystal_F_000 832
_exptl_crystal_size_max 0.362
_exptl_crystal_size_mid 0.269
_exptl_crystal_size_min 0.213
_refine_diff_density_max 0.221
_refine_diff_density_min -0.211
_refine_diff_density_rms 0.044
_refine_ls_abs_structure_details
;
 Flack x determined using 1565 quotients [(I+)-(I-)]/[(I+)+(I-)]
 (Parsons, Flack and Wagner, Acta Cryst. B69 (2013) 249-259).
;
_refine_ls_abs_structure_Flack 0.03(5)
_refine_ls_extinction_method none
_refine_ls_goodness_of_fit_ref 1.073
_refine_ls_hydrogen_treatment mixed
_refine_ls_matrix_type full
_refine_ls_number_parameters 263
_refine_ls_number_reflns 3925
_refine_ls_number_restraints 0
_refine_ls_restrained_S_all 1.073
_refine_ls_R_factor_all 0.0308
_refine_ls_R_factor_gt 0.0305
_refine_ls_shift/su_max 0.000
_refine_ls_shift/su_mean 0.000
_refine_ls_structure_factor_coef Fsqd
_refine_ls_weighting_details 'w=1/[\s^2^(Fo^2^)+(0.0469P)^2^+0.3929P] where P=(Fo^2^+2Fc^2^)/3'
_refine_ls_weighting_scheme calc
_refine_ls_wR_factor_gt 0.0810
_refine_ls_wR_factor_ref 0.0814
_reflns_Friedel_coverage 0.690
_reflns_Friedel_fraction_full 0.980
_reflns_Friedel_fraction_max 0.911
_reflns_number_gt 3871
_reflns_number_total 3925
_reflns_threshold_expression 'I > 2\s(I)'
_cod_data_source_file d5dt00812c2.cif
_cod_data_source_block pj1267
_cod_depositor_comments 'Adding full bibliography for 7718760--7718765.cif.'
_cod_database_code 7718763
_shelx_shelxl_version_number 2018/3
_chemical_oxdiff_formula C17H25BN4O6
_chemical_oxdiff_usercomment PJ1267
_shelx_space_group_comment
;
The symmetry employed for this shelxl refinement is uniquely defined
by the following loop, which should always be used as a source of
symmetry information in preference to the above space-group names.
They are only intended as comments.
;
_shelx_estimated_absorpt_t_max 0.835
_shelx_estimated_absorpt_t_min 0.742
_diffrn_oxdiff_digest_od_ed
;

;
_olex2_refinement_description
;
1. Fixed Uiso
 At 1.2 times of:
  All C(H) groups, All C(H,H) groups
 At 1.5 times of:
  All C(H,H,H) groups, All N(H) groups, All O(H) groups
2.a Secondary CH2 refined with riding coordinates:
 C2(H2A,H2B), C3(H3A,H3B), C4(H4A,H4B)
2.b Aromatic/amide H refined with riding coordinates:
 C12(H12), C13(H13), C14(H14), C15(H15), C16(H16)
2.c Idealised Me refined as rotating group:
 C8(H8A,H8B,H8C), C9(H9A,H9B,H9C), C10(H10A,H10B,H10C), C17(H17A,H17B,H17C)
;
_olex2_submission_special_instructions 'No special instructions were received'
_oxdiff_exptl_absorpt_empirical_details
;
Empirical correction (ABSPACK) includes:
- Absorption correction using spherical harmonics
- Frame scaling
;
_oxdiff_exptl_absorpt_empirical_full_max 1.359
_oxdiff_exptl_absorpt_empirical_full_min 0.821

loop_
_space_group_symop_operation_xyz
'x, y, z'
'-x+1/2, -y, z+1/2'
'-x, y+1/2, -z+1/2'
'x+1/2, -y+1/2, -z'

loop_
_atom_site_label
_atom_site_type_symbol
_atom_site_fract_x
_atom_site_fract_y
_atom_site_fract_z
_atom_site_U_iso_or_equiv
_atom_site_adp_type
_atom_site_occupancy
_atom_site_site_symmetry_order
_atom_site_calc_flag
_atom_site_refinement_flags_posn
_atom_site_refinement_flags_adp
_atom_site_refinement_flags_occupancy
_atom_site_disorder_assembly
_atom_site_disorder_group
O1 O 0.01515(13) 0.92004(13) 0.68110(9) 0.0276(3) Uani 1 1 d . . . . .
O2 O 0.17178(15) 1.01483(13) 0.74175(9) 0.0291(3) Uani 1 1 d . . . . .
O3 O 0.36061(11) 0.53495(10) 0.53785(7) 0.0149(2) Uani 1 1 d . . . . .
O4 O 0.46796(12) 0.52183(11) 0.66757(7) 0.0161(2) Uani 1 1 d . . . . .
O5 O 0.54717(11) 0.66522(10) 0.56774(7) 0.0145(2) Uani 1 1 d . . . . .
O6 O 0.59067(13) 0.95409(11) 0.54808(8) 0.0207(3) Uani 1 1 d . . . . .
H6 H 0.645(3) 0.938(3) 0.5131(17) 0.031 Uiso 1 1 d . U . . .
N1 N 0.12876(15) 0.92961(14) 0.70242(9) 0.0186(3) Uani 1 1 d . . . . .
N2 N 0.27300(13) 0.62861(13) 0.56801(8) 0.0140(3) Uani 1 1 d . . . . .
N3 N 0.38065(14) 0.61581(13) 0.69898(8) 0.0152(3) Uani 1 1 d . . . . .
N4 N 0.46116(14) 0.75612(13) 0.59802(9) 0.0139(3) Uani 1 1 d . . . . .
H4 H 0.500(2) 0.824(2) 0.5874(14) 0.021 Uiso 1 1 d . U . . .
C1 C 0.22266(17) 0.83004(15) 0.67443(10) 0.0157(3) Uani 1 1 d . . . . .
C2 C 0.24376(16) 0.85021(15) 0.58510(10) 0.0153(3) Uani 1 1 d . . . . .
H2A H 0.158834 0.848490 0.556998 0.018 Uiso 1 1 calc R U . . .
H2B H 0.284260 0.931481 0.576035 0.018 Uiso 1 1 calc R U . . .
C3 C 0.16181(16) 0.70414(15) 0.68789(10) 0.0168(3) Uani 1 1 d . . . . .
H3A H 0.076867 0.698961 0.659992 0.020 Uiso 1 1 calc R U . . .
H3B H 0.146702 0.690714 0.745613 0.020 Uiso 1 1 calc R U . . .
C4 C 0.35175(17) 0.83759(16) 0.71846(10) 0.0168(3) Uani 1 1 d . . . . .
H4A H 0.337230 0.827573 0.776532 0.020 Uiso 1 1 calc R U . . .
H4B H 0.392398 0.918772 0.709301 0.020 Uiso 1 1 calc R U . . .
C5 C 0.25501(17) 0.60631(15) 0.65542(10) 0.0153(3) Uani 1 1 d . . . . .
C6 C 0.33228(16) 0.74956(14) 0.55232(9) 0.0136(3) Uani 1 1 d . . . . .
C7 C 0.44211(16) 0.73571(15) 0.68773(10) 0.0152(3) Uani 1 1 d . . . . .
C8 C 0.19628(17) 0.47989(16) 0.66769(11) 0.0190(3) Uani 1 1 d . . . . .
H8A H 0.178425 0.467260 0.724582 0.028 Uiso 1 1 calc R U . . .
H8B H 0.257740 0.417313 0.648981 0.028 Uiso 1 1 calc R U . . .
H8C H 0.114754 0.473452 0.637440 0.028 Uiso 1 1 calc R U . . .
C9 C 0.35911(16) 0.76778(16) 0.46403(10) 0.0162(3) Uani 1 1 d . . . . .
H9A H 0.406433 0.844957 0.456148 0.024 Uiso 1 1 calc R U . . .
H9B H 0.276320 0.770751 0.434851 0.024 Uiso 1 1 calc R U . . .
H9C H 0.411902 0.699395 0.444053 0.024 Uiso 1 1 calc R U . . .
C10 C 0.57425(17) 0.74218(16) 0.72870(11) 0.0196(3) Uani 1 1 d . . . . .
H10A H 0.615015 0.821610 0.717335 0.029 Uiso 1 1 calc R U . . .
H10B H 0.630210 0.676077 0.708706 0.029 Uiso 1 1 calc R U . . .
H10C H 0.562705 0.733020 0.786478 0.029 Uiso 1 1 calc R U . . .
C11 C 0.58809(17) 0.44441(14) 0.54232(10) 0.0163(3) Uani 1 1 d . . . . .
C12 C 0.56204(17) 0.38473(15) 0.47008(11) 0.0179(3) Uani 1 1 d . . . . .
H12 H 0.477748 0.391721 0.446973 0.022 Uiso 1 1 calc R U . . .
C13 C 0.65688(19) 0.31529(16) 0.43127(11) 0.0215(4) Uani 1 1 d . . . . .
H13 H 0.637246 0.276504 0.381918 0.026 Uiso 1 1 calc R U . . .
C14 C 0.78019(18) 0.30275(16) 0.46473(12) 0.0221(4) Uani 1 1 d . . . . .
H14 H 0.844702 0.254695 0.438660 0.027 Uiso 1 1 calc R U . . .
C15 C 0.80867(18) 0.36084(16) 0.53648(11) 0.0209(3) Uani 1 1 d . . . . .
H15 H 0.892879 0.352723 0.559547 0.025 Uiso 1 1 calc R U . . .
C16 C 0.71356(17) 0.43106(15) 0.57461(11) 0.0175(3) Uani 1 1 d . . . . .
H16 H 0.734171 0.470723 0.623510 0.021 Uiso 1 1 calc R U . . .
C17 C 0.6444(2) 1.0512(2) 0.59466(13) 0.0343(5) Uani 1 1 d . . . . .
H17A H 0.592013 1.062388 0.643056 0.051 Uiso 1 1 calc R U . . .
H17B H 0.643831 1.127227 0.563414 0.051 Uiso 1 1 calc R U . . .
H17C H 0.734240 1.030753 0.609514 0.051 Uiso 1 1 calc R U . . .
B1 B 0.48631(18) 0.53804(16) 0.58099(11) 0.0155(4) Uani 1 1 d . . . . .

loop_
_atom_site_aniso_label
_atom_site_aniso_U_11
_atom_site_aniso_U_22
_atom_site_aniso_U_33
_atom_site_aniso_U_23
_atom_site_aniso_U_13
_atom_site_aniso_U_12
O1 0.0169(6) 0.0304(7) 0.0355(8) -0.0083(6) 0.0023(6) 0.0036(5)
O2 0.0349(7) 0.0224(6) 0.0301(7) -0.0101(6) -0.0081(6) 0.0075(6)
O3 0.0154(5) 0.0126(5) 0.0168(5) -0.0025(4) 0.0010(5) 0.0022(4)
O4 0.0176(6) 0.0133(5) 0.0174(5) 0.0007(4) 0.0008(5) 0.0032(4)
O5 0.0141(5) 0.0121(5) 0.0172(5) -0.0012(4) 0.0019(5) 0.0019(4)
O6 0.0208(6) 0.0172(6) 0.0242(6) -0.0030(5) 0.0083(5) -0.0031(5)
N1 0.0216(7) 0.0187(7) 0.0156(7) -0.0010(6) 0.0020(6) 0.0034(6)
N2 0.0148(6) 0.0125(6) 0.0146(6) -0.0017(5) 0.0011(5) 0.0004(5)
N3 0.0156(6) 0.0142(6) 0.0159(6) -0.0007(5) 0.0009(5) 0.0017(5)
N4 0.0139(6) 0.0127(6) 0.0151(6) -0.0005(5) 0.0007(5) 0.0007(5)
C1 0.0167(7) 0.0154(8) 0.0150(7) -0.0019(6) 0.0011(6) 0.0021(6)
C2 0.0159(7) 0.0146(7) 0.0154(7) -0.0006(6) 0.0003(6) 0.0021(6)
C3 0.0162(7) 0.0185(8) 0.0159(7) -0.0001(6) 0.0025(6) 0.0002(6)
C4 0.0185(8) 0.0174(7) 0.0145(7) -0.0029(6) -0.0004(6) 0.0007(6)
C5 0.0159(7) 0.0153(7) 0.0147(7) 0.0000(6) 0.0008(6) -0.0004(6)
C6 0.0141(7) 0.0135(7) 0.0133(7) 0.0001(6) -0.0010(6) 0.0003(6)
C7 0.0177(7) 0.0147(7) 0.0132(7) -0.0007(6) -0.0009(6) -0.0002(6)
C8 0.0185(8) 0.0171(8) 0.0214(8) 0.0022(7) 0.0023(7) -0.0026(6)
C9 0.0178(7) 0.0173(7) 0.0135(7) 0.0004(6) 0.0006(6) 0.0010(6)
C10 0.0185(8) 0.0217(8) 0.0187(8) -0.0026(7) -0.0040(7) -0.0002(6)
C11 0.0186(7) 0.0119(7) 0.0185(8) 0.0023(6) 0.0014(6) -0.0007(6)
C12 0.0178(7) 0.0138(7) 0.0222(8) -0.0009(7) -0.0010(7) 0.0003(6)
C13 0.0269(9) 0.0158(7) 0.0217(8) -0.0035(7) 0.0015(7) 0.0010(7)
C14 0.0221(8) 0.0166(8) 0.0276(9) 0.0000(7) 0.0056(8) 0.0046(7)
C15 0.0191(8) 0.0180(8) 0.0256(8) 0.0040(7) 0.0008(7) 0.0021(6)
C16 0.0200(8) 0.0143(7) 0.0181(8) 0.0020(6) 0.0007(7) -0.0001(6)
C17 0.0429(12) 0.0307(10) 0.0294(10) -0.0117(9) 0.0112(9) -0.0160(10)
B1 0.0169(8) 0.0132(8) 0.0166(8) -0.0006(7) -0.0007(7) -0.0015(7)

loop_
_atom_type_symbol
_atom_type_description
_atom_type_scat_dispersion_real
_atom_type_scat_dispersion_imag
_atom_type_scat_source
C C 0.0181 0.0091 'International Tables Vol C Tables 4.2.6.8 and 6.1.1.4'
H H 0.0000 0.0000 'International Tables Vol C Tables 4.2.6.8 and 6.1.1.4'
B B 0.0090 0.0039 'International Tables Vol C Tables 4.2.6.8 and 6.1.1.4'
N N 0.0311 0.0180 'International Tables Vol C Tables 4.2.6.8 and 6.1.1.4'
O O 0.0492 0.0322 'International Tables Vol C Tables 4.2.6.8 and 6.1.1.4'

loop_
_exptl_crystal_face_index_h
_exptl_crystal_face_index_k
_exptl_crystal_face_index_l
_exptl_crystal_face_perp_dist
0 0 1 0.1412
0 0 -1 0.0716
1 0 0 0.1293
-1 0 0 0.2325
0 -1 2 0.1004
-1 -1 2 0.1789
1 -1 2 0.0927
-1 -1 1 0.1859
1 1 -1 0.1987
-2 -1 0 0.2191
0 -1 1 0.0709
0 1 -1 0.1617
0 -2 1 0.0802
1 0 1 0.0986
-1 0 -1 0.1809
-2 -1 -2 0.1941
-1 1 -1 0.2254
1 2 2 0.1550
0 -1 -1 0.1075
0 1 1 0.1240

loop_
_geom_angle_atom_site_label_1
_geom_angle_atom_site_label_2
_geom_angle_atom_site_label_3
_geom_angle
_geom_angle_site_symmetry_1
_geom_angle_site_symmetry_3
_geom_angle_publ_flag
N2 O3 B1 110.71(11) . . ?
N3 O4 B1 110.44(12) . . ?
N4 O5 B1 109.00(12) . . ?
C17 O6 H6 107(2) . . ?
O1 N1 C1 116.81(14) . . ?
O2 N1 O1 124.50(15) . . ?
O2 N1 C1 118.63(15) . . ?
O3 N2 C5 107.64(12) . . ?
O3 N2 C6 108.16(12) . . ?
C6 N2 C5 111.74(13) . . ?
O4 N3 C5 107.84(12) . . ?
O4 N3 C7 108.45(12) . . ?
C7 N3 C5 111.90(13) . . ?
O5 N4 H4 104.1(17) . . ?
O5 N4 C6 108.99(11) . . ?
O5 N4 C7 109.16(12) . . ?
C6 N4 H4 109.4(16) . . ?
C6 N4 C7 111.97(12) . . ?
C7 N4 H4 112.8(16) . . ?
N1 C1 C2 106.75(13) . . ?
C3 C1 N1 109.69(13) . . ?
C3 C1 C2 109.42(13) . . ?
C4 C1 N1 111.27(13) . . ?
C4 C1 C2 110.16(14) . . ?
C4 C1 C3 109.51(14) . . ?
C1 C2 H2A 109.8 . . ?
C1 C2 H2B 109.8 . . ?
H2A C2 H2B 108.2 . . ?
C6 C2 C1 109.46(13) . . ?
C6 C2 H2A 109.8 . . ?
C6 C2 H2B 109.8 . . ?
C1 C3 H3A 110.0 . . ?
C1 C3 H3B 110.0 . . ?
C1 C3 C5 108.59(13) . . ?
H3A C3 H3B 108.4 . . ?
C5 C3 H3A 110.0 . . ?
C5 C3 H3B 110.0 . . ?
C1 C4 H4A 109.9 . . ?
C1 C4 H4B 109.9 . . ?
C1 C4 C7 108.92(13) . . ?
H4A C4 H4B 108.3 . . ?
C7 C4 H4A 109.9 . . ?
C7 C4 H4B 109.9 . . ?
N2 C5 C3 108.15(13) . . ?
N2 C5 C8 109.22(14) . . ?
N3 C5 N2 111.28(13) . . ?
N3 C5 C3 108.56(13) . . ?
N3 C5 C8 109.95(13) . . ?
C8 C5 C3 109.66(14) . . ?
N2 C6 N4 107.99(12) . . ?
N2 C6 C2 109.46(13) . . ?
N2 C6 C9 111.42(13) . . ?
C2 C6 N4 107.48(12) . . ?
C9 C6 N4 108.97(13) . . ?
C9 C6 C2 111.37(13) . . ?
N3 C7 N4 108.13(13) . . ?
N3 C7 C4 110.05(13) . . ?
N3 C7 C10 111.54(14) . . ?
N4 C7 C4 107.51(13) . . ?
C10 C7 N4 108.81(13) . . ?
C10 C7 C4 110.67(14) . . ?
C5 C8 H8A 109.5 . . ?
C5 C8 H8B 109.5 . . ?
C5 C8 H8C 109.5 . . ?
H8A C8 H8B 109.5 . . ?
H8A C8 H8C 109.5 . . ?
H8B C8 H8C 109.5 . . ?
C6 C9 H9A 109.5 . . ?
C6 C9 H9B 109.5 . . ?
C6 C9 H9C 109.5 . . ?
H9A C9 H9B 109.5 . . ?
H9A C9 H9C 109.5 . . ?
H9B C9 H9C 109.5 . . ?
C7 C10 H10A 109.5 . . ?
C7 C10 H10B 109.5 . . ?
C7 C10 H10C 109.5 . . ?
H10A C10 H10B 109.5 . . ?
H10A C10 H10C 109.5 . . ?
H10B C10 H10C 109.5 . . ?
C12 C11 C16 117.38(16) . . ?
C12 C11 B1 121.53(15) . . ?
C16 C11 B1 120.61(15) . . ?
C11 C12 H12 119.2 . . ?
C13 C12 C11 121.51(16) . . ?
C13 C12 H12 119.2 . . ?
C12 C13 H13 120.0 . . ?
C14 C13 C12 120.02(17) . . ?
C14 C13 H13 120.0 . . ?
C13 C14 H14 120.2 . . ?
C15 C14 C13 119.69(16) . . ?
C15 C14 H14 120.2 . . ?
C14 C15 H15 120.0 . . ?
C14 C15 C16 119.94(17) . . ?
C16 C15 H15 120.0 . . ?
C11 C16 H16 119.3 . . ?
C15 C16 C11 121.45(17) . . ?
C15 C16 H16 119.3 . . ?
O6 C17 H17A 109.5 . . ?
O6 C17 H17B 109.5 . . ?
O6 C17 H17C 109.5 . . ?
H17A C17 H17B 109.5 . . ?
H17A C17 H17C 109.5 . . ?
H17B C17 H17C 109.5 . . ?
O3 B1 O5 107.70(13) . . ?
O3 B1 C11 110.92(13) . . ?
O4 B1 O3 111.55(14) . . ?
O4 B1 O5 107.60(13) . . ?
O4 B1 C11 113.96(14) . . ?
O5 B1 C11 104.63(13) . . ?

loop_
_geom_bond_atom_site_label_1
_geom_bond_atom_site_label_2
_geom_bond_distance
_geom_bond_site_symmetry_2
_geom_bond_publ_flag
O1 N1 1.223(2) . ?
O2 N1 1.221(2) . ?
O3 N2 1.4506(17) . ?
O3 B1 1.478(2) . ?
O4 N3 1.4586(17) . ?
O4 B1 1.473(2) . ?
O5 N4 1.4200(17) . ?
O5 B1 1.536(2) . ?
O6 H6 0.83(3) . ?
O6 C17 1.426(2) . ?
N1 C1 1.525(2) . ?
N2 C5 1.495(2) . ?
N2 C6 1.475(2) . ?
N3 C5 1.484(2) . ?
N3 C7 1.463(2) . ?
N4 H4 0.86(3) . ?
N4 C6 1.529(2) . ?
N4 C7 1.531(2) . ?
C1 C2 1.528(2) . ?
C1 C3 1.524(2) . ?
C1 C4 1.517(2) . ?
C2 H2A 0.9900 . ?
C2 H2B 0.9900 . ?
C2 C6 1.526(2) . ?
C3 H3A 0.9900 . ?
C3 H3B 0.9900 . ?
C3 C5 1.532(2) . ?
C4 H4A 0.9900 . ?
C4 H4B 0.9900 . ?
C4 C7 1.535(2) . ?
C5 C8 1.518(2) . ?
C6 C9 1.517(2) . ?
C7 C10 1.520(2) . ?
C8 H8A 0.9800 . ?
C8 H8B 0.9800 . ?
C8 H8C 0.9800 . ?
C9 H9A 0.9800 . ?
C9 H9B 0.9800 . ?
C9 H9C 0.9800 . ?
C10 H10A 0.9800 . ?
C10 H10B 0.9800 . ?
C10 H10C 0.9800 . ?
C11 C12 1.400(2) . ?
C11 C16 1.403(2) . ?
C11 B1 1.597(2) . ?
C12 H12 0.9500 . ?
C12 C13 1.393(3) . ?
C13 H13 0.9500 . ?
C13 C14 1.390(3) . ?
C14 H14 0.9500 . ?
C14 C15 1.389(3) . ?
C15 H15 0.9500 . ?
C15 C16 1.394(3) . ?
C16 H16 0.9500 . ?
C17 H17A 0.9800 . ?
C17 H17B 0.9800 . ?
C17 H17C 0.9800 . ?

loop_
_geom_hbond_atom_site_label_D
_geom_hbond_atom_site_label_H
_geom_hbond_atom_site_label_A
_geom_hbond_distance_DH
_geom_hbond_distance_HA
_geom_hbond_distance_DA
_geom_hbond_angle_DHA
_geom_hbond_site_symmetry_A
_geom_hbond_publ_flag
O6 H6 O3 0.83(3) 2.39(3) 3.1219(18) 148(3) 4_566 yes
O6 H6 N2 0.83(3) 2.03(3) 2.8440(19) 171(3) 4_566 yes
N4 H4 O6 0.86(3) 1.82(3) 2.6680(19) 169(2) . yes

loop_
_geom_torsion_atom_site_label_1
_geom_torsion_atom_site_label_2
_geom_torsion_atom_site_label_3
_geom_torsion_atom_site_label_4
_geom_torsion
_geom_torsion_site_symmetry_1
_geom_torsion_site_symmetry_2
_geom_torsion_site_symmetry_3
_geom_torsion_site_symmetry_4
_geom_torsion_publ_flag
O1 N1 C1 C2 71.67(19) . . . . ?
O1 N1 C1 C3 -46.8(2) . . . . ?
O1 N1 C1 C4 -168.10(15) . . . . ?
O2 N1 C1 C2 -105.85(17) . . . . ?
O2 N1 C1 C3 135.70(16) . . . . ?
O2 N1 C1 C4 14.4(2) . . . . ?
O3 N2 C5 N3 61.25(15) . . . . ?
O3 N2 C5 C3 -179.59(12) . . . . ?
O3 N2 C5 C8 -60.31(16) . . . . ?
O3 N2 C6 N4 -62.00(14) . . . . ?
O3 N2 C6 C2 -178.73(12) . . . . ?
O3 N2 C6 C9 57.64(16) . . . . ?
O4 N3 C5 N2 -61.31(16) . . . . ?
O4 N3 C5 C3 179.78(12) . . . . ?
O4 N3 C5 C8 59.83(16) . . . . ?
O4 N3 C7 N4 61.62(15) . . . . ?
O4 N3 C7 C4 178.78(12) . . . . ?
O4 N3 C7 C10 -57.99(16) . . . . ?
O5 N4 C6 N2 63.28(15) . . . . ?
O5 N4 C6 C2 -178.72(12) . . . . ?
O5 N4 C6 C9 -57.90(15) . . . . ?
O5 N4 C7 N3 -62.70(15) . . . . ?
O5 N4 C7 C4 178.51(12) . . . . ?
O5 N4 C7 C10 58.61(16) . . . . ?
N1 C1 C2 C6 -177.38(13) . . . . ?
N1 C1 C3 C5 177.15(13) . . . . ?
N1 C1 C4 C7 -179.84(13) . . . . ?
N2 O3 B1 O4 57.50(16) . . . . ?
N2 O3 B1 O5 -60.37(15) . . . . ?
N2 O3 B1 C11 -174.31(12) . . . . ?
N3 O4 B1 O3 -57.28(16) . . . . ?
N3 O4 B1 O5 60.65(16) . . . . ?
N3 O4 B1 C11 176.17(12) . . . . ?
N4 O5 B1 O3 60.03(15) . . . . ?
N4 O5 B1 O4 -60.36(16) . . . . ?
N4 O5 B1 C11 178.10(12) . . . . ?
C1 C2 C6 N2 57.90(17) . . . . ?
C1 C2 C6 N4 -59.14(16) . . . . ?
C1 C2 C6 C9 -178.44(14) . . . . ?
C1 C3 C5 N2 -60.68(17) . . . . ?
C1 C3 C5 N3 60.18(17) . . . . ?
C1 C3 C5 C8 -179.69(14) . . . . ?
C1 C4 C7 N3 -57.86(17) . . . . ?
C1 C4 C7 N4 59.69(16) . . . . ?
C1 C4 C7 C10 178.40(14) . . . . ?
C2 C1 C3 C5 60.37(17) . . . . ?
C2 C1 C4 C7 -61.66(17) . . . . ?
C3 C1 C2 C6 -58.76(17) . . . . ?
C3 C1 C4 C7 58.73(17) . . . . ?
C4 C1 C2 C6 61.69(17) . . . . ?
C4 C1 C3 C5 -60.47(17) . . . . ?
C5 N2 C6 N4 56.29(16) . . . . ?
C5 N2 C6 C2 -60.43(16) . . . . ?
C5 N2 C6 C9 175.94(13) . . . . ?
C5 N3 C7 N4 -57.21(16) . . . . ?
C5 N3 C7 C4 59.95(16) . . . . ?
C5 N3 C7 C10 -176.81(14) . . . . ?
C6 N2 C5 N3 -57.36(17) . . . . ?
C6 N2 C5 C3 61.80(16) . . . . ?
C6 N2 C5 C8 -178.92(13) . . . . ?
C6 N4 C7 N3 58.07(16) . . . . ?
C6 N4 C7 C4 -60.72(16) . . . . ?
C6 N4 C7 C10 179.39(13) . . . . ?
C7 N3 C5 N2 57.87(17) . . . . ?
C7 N3 C5 C3 -61.04(16) . . . . ?
C7 N3 C5 C8 179.01(14) . . . . ?
C7 N4 C6 N2 -57.60(15) . . . . ?
C7 N4 C6 C2 60.41(16) . . . . ?
C7 N4 C6 C9 -178.77(13) . . . . ?
C11 C12 C13 C14 0.8(3) . . . . ?
C12 C11 C16 C15 -0.2(2) . . . . ?
C12 C11 B1 O3 9.0(2) . . . . ?
C12 C11 B1 O4 135.83(16) . . . . ?
C12 C11 B1 O5 -106.91(17) . . . . ?
C12 C13 C14 C15 -0.7(3) . . . . ?
C13 C14 C15 C16 0.1(3) . . . . ?
C14 C15 C16 C11 0.3(3) . . . . ?
C16 C11 C12 C13 -0.4(2) . . . . ?
C16 C11 B1 O3 -179.13(14) . . . . ?
C16 C11 B1 O4 -52.2(2) . . . . ?
C16 C11 B1 O5 65.01(19) . . . . ?
B1 O3 N2 C5 -57.83(15) . . . . ?
B1 O3 N2 C6 63.05(15) . . . . ?
B1 O4 N3 C5 58.06(15) . . . . ?
B1 O4 N3 C7 -63.29(15) . . . . ?
B1 O5 N4 C6 -61.48(15) . . . . ?
B1 O5 N4 C7 61.10(15) . . . . ?
B1 C11 C12 C13 171.79(16) . . . . ?
B1 C11 C16 C15 -172.44(16) . . . . ?

loop_
_exptl_oxdiff_crystal_face_indexfrac_h
_exptl_oxdiff_crystal_face_indexfrac_k
_exptl_oxdiff_crystal_face_indexfrac_l
_exptl_oxdiff_crystal_face_x
_exptl_oxdiff_crystal_face_y
_exptl_oxdiff_crystal_face_z
0.0000 -0.0000 1.0000 0.0670 -0.0450 0.0441
-0.0000 0.0000 -1.0000 -0.0670 0.0450 -0.0441
1.0000 0.0000 -0.0000 -0.0784 0.0085 0.1279
-1.0000 -0.0000 0.0000 0.0784 -0.0085 -0.1279
0.0000 -1.0000 2.0000 0.1967 0.0331 0.1182
-1.0000 -1.0000 2.0000 0.2751 0.0245 -0.0097
1.0000 -1.0000 2.0000 0.1183 0.0416 0.2462
-1.0000 -1.0000 1.0000 0.2081 0.0695 -0.0538
1.0000 1.0000 -1.0000 -0.2081 -0.0695 0.0538
-2.0000 -1.0000 -0.0000 0.2195 0.1060 -0.2258
-0.0000 -1.0000 1.0000 0.1297 0.0781 0.0742
0.0000 1.0000 -1.0000 -0.1297 -0.0781 -0.0742
-0.0000 -2.0000 1.0000 0.1924 0.2011 0.1043
1.0000 -0.0000 1.0000 -0.0114 -0.0364 0.1720
-1.0000 0.0000 -1.0000 0.0114 0.0364 -0.1720
-2.0000 -1.0000 -2.0000 0.0855 0.1960 -0.3139
-1.0000 1.0000 -1.0000 -0.0513 -0.0866 -0.2021
1.0000 2.0000 2.0000 -0.0698 -0.3276 0.1559
-0.0000 -1.0000 -1.0000 -0.0043 0.1680 -0.0140
0.0000 1.0000 1.0000 0.0043 -0.1680 0.0140
